data_4115720
loop_
_publ_author_name
'Diran Herebian'
'Eberhard Bothe'
'Eckhard Bill'
'Thomas Weyherm\"uller'
'Karl Wieghardt'

_publ_section_title
;
 Experimental Evidence for the Noninnocence of o-Aminothiophenolates:
 Coordination Chemistry of o-Iminothionebenzosemiquinonate(1-) \p-Radicals
 with Ni(II), Pd(II), Pt(II)
;
_journal_name_full 'Journal of the American Chemical Society'
_journal_page_first 10012
_journal_page_last 10023
_journal_paper_doi 10.1021/ja011155p
_journal_volume 123
_journal_year 2001
_chemical_formula_structural '[C28 H44 N2 Pd S2], [Et3NH]+, (OCOCH3)- '
_chemical_formula_sum 'C36 H63 N3 O2 Pd S2'
_chemical_formula_weight 740.41
_chemical_name_systematic
; 
 ? 
;
_space_group_IT_number 15
_symmetry_cell_setting monoclinic
_symmetry_space_group_name_Hall '-C 2yc'
_symmetry_space_group_name_H-M 'C 1 2/c 1'
_atom_sites_solution_hydrogens geom
_atom_sites_solution_primary direct
_atom_sites_solution_secondary difmap
_audit_creation_method SHELXL
_cell_angle_alpha 90.00
_cell_angle_beta 105.90(2)
_cell_angle_gamma 90.00
_cell_formula_units_Z 8
_cell_length_a 32.301(2)
_cell_length_b 14.9776(12)
_cell_length_c 17.4278(12)
_cell_measurement_reflns_used 8017
_cell_measurement_temperature 100(2)
_cell_volume 8108.8(13)
_computing_cell_refinement 'Siemens SAINT'
_computing_data_collection 'Siemens SAINT'
_computing_data_reduction 'Siemens SAINT'
_computing_structure_refinement 'SHELXL-93 (Sheldrick, 1993)'
_computing_structure_solution 'SHELXS-86 (Sheldrick, 1990)'
_diffrn_ambient_temperature 100(2)
_diffrn_measurement_device 'Siemens SMART CCD-Detector'
_diffrn_measurement_method '\w, 0.3 deg/frame'
_diffrn_radiation_monochromator graphite
_diffrn_radiation_source 'fine-focus sealed tube'
_diffrn_radiation_type MoK\a
_diffrn_radiation_wavelength 0.71073
_diffrn_reflns_av_R_equivalents 0.0302
_diffrn_reflns_av_sigmaI/netI 0.0394
_diffrn_reflns_limit_h_max 43
_diffrn_reflns_limit_h_min -50
_diffrn_reflns_limit_k_max 14
_diffrn_reflns_limit_k_min -23
_diffrn_reflns_limit_l_max 26
_diffrn_reflns_limit_l_min -27
_diffrn_reflns_number 44295
_diffrn_reflns_theta_max 33.88
_diffrn_reflns_theta_min 1.82
_exptl_absorpt_coefficient_mu 0.592
_exptl_absorpt_correction_T_max 0.875
_exptl_absorpt_correction_T_min 0.767
_exptl_absorpt_correction_type 'gaussian, face indexed'
_exptl_crystal_colour yellow
_exptl_crystal_density_diffrn 1.213
_exptl_crystal_description 'transparent block'
_exptl_crystal_F_000 3152
_exptl_crystal_size_max 0.40
_exptl_crystal_size_mid 0.32
_exptl_crystal_size_min 0.23
_refine_diff_density_max 0.883
_refine_diff_density_min -0.357
_refine_diff_density_rms 0.077
_refine_ls_extinction_method none
_refine_ls_goodness_of_fit_all 1.040
_refine_ls_goodness_of_fit_obs 1.110
_refine_ls_matrix_type full
_refine_ls_number_parameters 462
_refine_ls_number_reflns 14813
_refine_ls_number_restraints 0
_refine_ls_restrained_S_all 1.041
_refine_ls_restrained_S_obs 1.110
_refine_ls_R_factor_all 0.0520
_refine_ls_R_factor_obs 0.0347
_refine_ls_shift/esd_max 0.002
_refine_ls_shift/esd_mean 0.000
_refine_ls_structure_factor_coef Fsqd
_refine_ls_weighting_details 'w=1/[\s^2^(Fo^2^)+(0.0432P)^2^+5.0691P] where P=(Fo^2^+2Fc^2^)/3'
_refine_ls_weighting_scheme calc
_refine_ls_wR_factor_all 0.0901
_refine_ls_wR_factor_obs 0.0844
_reflns_number_observed 11560
_reflns_number_total 14824
_reflns_observed_criterion >2sigma(I)
_cod_data_source_file ja011155p_2.cif
_cod_data_source_block 2
_cod_depositor_comments
;
The following automatic conversions were performed:

'_refine_ls_weighting_scheme' value 'calc
w=1/[\s^2^(Fo^2^)+(0.0432P)^2^+5.0691P] where P=(Fo^2^+2Fc^2^)/3' was
changed to 'calc'. New tag '_refine_ls_weighting_details' was
created. The value of the new tag was set to
'w=1/[\s^2^(Fo^2^)+(0.0432P)^2^+5.0691P] where P=(Fo^2^+2Fc^2^)/3'.

Automatic conversion script
Id: cif_fix_values 3143 2015-03-26 13:38:13Z robertas 
;
_cod_original_cell_volume 8108.8(10)
_cod_database_code 4115720

loop_
_symmetry_equiv_pos_as_xyz
'x, y, z'
'-x, y, -z+1/2'
'x+1/2, y+1/2, z'
'-x+1/2, y+1/2, -z+1/2'
'-x, -y, -z'
'x, -y, z-1/2'
'-x+1/2, -y+1/2, -z'
'x+1/2, -y+1/2, z-1/2'

loop_
_atom_site_aniso_label
_atom_site_aniso_U_11
_atom_site_aniso_U_22
_atom_site_aniso_U_33
_atom_site_aniso_U_23
_atom_site_aniso_U_13
_atom_site_aniso_U_12
Pd1 0.01954(6) 0.01809(6) 0.01478(5) -0.00063(4) 0.00642(4) -0.00124(4)
S1 0.0209(2) 0.0227(2) 0.0192(2) 0.00185(14) 0.00559(14) -0.00273(14)
S2 0.0219(2) 0.0216(2) 0.0202(2) 0.00304(14) 0.00890(14) -0.00003(14)
N1 0.0239(6) 0.0200(6) 0.0183(6) -0.0002(5) 0.0073(5) -0.0011(5)
N2 0.0213(6) 0.0209(6) 0.0174(6) 0.0017(5) 0.0059(5) 0.0004(5)
C1 0.0221(7) 0.0230(7) 0.0192(7) -0.0022(6) 0.0048(6) -0.0005(6)
C2 0.0247(8) 0.0232(7) 0.0204(7) -0.0029(6) 0.0053(6) -0.0009(6)
C3 0.0375(10) 0.0237(8) 0.0255(8) 0.0011(7) -0.0021(7) 0.0005(7)
C4 0.0396(11) 0.0299(10) 0.0392(11) -0.0002(8) -0.0134(9) -0.0010(8)
C5 0.0273(9) 0.0304(9) 0.0437(11) -0.0038(8) -0.0045(8) -0.0027(7)
C6 0.0232(8) 0.0265(8) 0.0284(8) -0.0046(7) 0.0053(6) -0.0032(6)
C7 0.0258(8) 0.0312(9) 0.0364(9) -0.0021(8) 0.0083(7) -0.0087(7)
C8 0.0364(10) 0.0484(12) 0.0395(10) -0.0015(9) 0.0183(9) -0.0108(9)
C9 0.0353(10) 0.0286(9) 0.0512(12) 0.0011(9) 0.0121(9) -0.0087(8)
C10 0.0293(10) 0.0485(13) 0.0561(13) -0.0038(11) 0.0101(9) -0.0162(9)
C11 0.027(3) 0.035(2) 0.031(2) -0.001(2) 0.000(2) 0.001(2)
C12 0.084(6) 0.046(3) 0.042(3) -0.007(3) -0.031(4) 0.009(4)
C13 0.023(2) 0.046(2) 0.067(3) 0.013(2) -0.004(2) 0.002(2)
C14 0.038(3) 0.046(3) 0.030(2) 0.008(2) -0.007(2) 0.003(2)
C11X 0.023(2) 0.039(2) 0.021(2) 0.001(2) 0.0013(15) -0.001(2)
C12X 0.055(4) 0.079(6) 0.038(3) 0.018(3) -0.024(3) -0.030(4)
C13X 0.040(2) 0.062(3) 0.029(2) 0.000(2) 0.005(2) 0.010(2)
C14X 0.044(3) 0.061(3) 0.036(3) 0.003(2) 0.000(2) 0.017(3)
C21 0.0226(7) 0.0244(7) 0.0195(7) -0.0010(6) 0.0101(6) -0.0014(6)
C22 0.0223(7) 0.0224(7) 0.0190(7) -0.0008(6) 0.0071(6) -0.0020(6)
C23 0.0256(8) 0.0273(8) 0.0214(7) 0.0027(6) 0.0087(6) -0.0030(6)
C24 0.0253(8) 0.0346(9) 0.0237(8) 0.0027(7) 0.0115(6) -0.0014(7)
C25 0.0246(8) 0.0359(9) 0.0284(8) 0.0040(7) 0.0113(7) 0.0043(7)
C26 0.0247(8) 0.0273(8) 0.0234(7) 0.0024(6) 0.0103(6) 0.0028(6)
C27 0.0271(8) 0.0331(9) 0.0340(9) 0.0108(8) 0.0128(7) 0.0075(7)
C28 0.0326(10) 0.0533(13) 0.0268(9) 0.0135(9) 0.0089(7) 0.0082(9)
C29 0.0469(12) 0.0289(10) 0.0614(14) 0.0122(10) 0.0229(11) 0.0110(9)
C30 0.0306(10) 0.0526(13) 0.0520(12) 0.0222(11) 0.0181(9) 0.0154(9)
C31 0.0259(9) 0.0516(12) 0.0312(9) 0.0081(8) 0.0141(7) -0.0027(8)
C32 0.0358(11) 0.0456(12) 0.0543(13) 0.0096(10) 0.0191(10) -0.0071(9)
C33 0.0512(14) 0.075(2) 0.0352(11) 0.0003(11) 0.0241(10) -0.0084(12)
C34 0.0315(10) 0.0574(14) 0.0515(13) 0.0149(11) 0.0237(9) 0.0057(10)
O40 0.0486(8) 0.0283(6) 0.0359(7) 0.0053(6) 0.0211(6) 0.0012(6)
O41 0.0492(8) 0.0377(8) 0.0283(7) 0.0032(6) 0.0097(6) 0.0095(7)
C42 0.0433(10) 0.0209(7) 0.0229(8) 0.0011(6) 0.0103(7) -0.0019(7)
C43 0.0527(13) 0.0476(12) 0.0260(9) 0.0111(9) 0.0135(9) 0.0042(10)
N50 0.0446(9) 0.0245(7) 0.0206(6) 0.0045(6) 0.0136(6) -0.0014(6)
C51 0.0670(14) 0.0327(10) 0.0208(8) 0.0061(7) 0.0178(9) -0.0009(9)
C52 0.109(2) 0.0419(13) 0.0261(10) -0.0019(9) 0.0245(12) -0.0016(14)
C53 0.0432(11) 0.0312(9) 0.0281(9) 0.0083(7) 0.0073(8) -0.0047(8)
C54 0.0444(12) 0.0452(13) 0.0486(13) 0.0146(10) 0.0001(10) -0.0051(10)
C55 0.0439(11) 0.0266(8) 0.0253(8) 0.0067(7) 0.0136(7) 0.0002(7)
C56 0.0403(12) 0.0531(14) 0.065(2) 0.0249(12) 0.0192(11) 0.0011(10)

loop_
_atom_site_label
_atom_site_type_symbol
_atom_site_fract_x
_atom_site_fract_y
_atom_site_fract_z
_atom_site_U_iso_or_equiv
_atom_site_thermal_displace_type
_atom_site_occupancy
_atom_site_calc_flag
_atom_site_refinement_flags
_atom_site_disorder_group
Pd1 Pd 0.243435(4) 0.321317(7) 0.070172(6) 0.01713(3) Uani 1 d . .
S1 S 0.296017(13) 0.41010(3) 0.04652(2) 0.02092(8) Uani 1 d . .
S2 S 0.187050(13) 0.39882(3) -0.00862(2) 0.02062(8) Uani 1 d . .
N1 N 0.29398(4) 0.25016(9) 0.14195(8) 0.0205(2) Uani 1 d . .
H1A H 0.2991(7) 0.2056(15) 0.1133(13) 0.025 Uiso 1 d . .
H1B H 0.2863(7) 0.2239(14) 0.1801(12) 0.025 Uiso 1 d . .
N2 N 0.19694(4) 0.24222(9) 0.09647(8) 0.0198(2) Uani 1 d . .
H2A H 0.2077(6) 0.2265(14) 0.1474(13) 0.024 Uiso 1 d . .
H2B H 0.1961(7) 0.1978(15) 0.0664(13) 0.024 Uiso 1 d . .
C1 C 0.34035(5) 0.37445(11) 0.12692(9) 0.0216(3) Uani 1 d . .
C2 C 0.33349(5) 0.30067(11) 0.17092(10) 0.0230(3) Uani 1 d . .
C3 C 0.36318(6) 0.27284(12) 0.24038(11) 0.0310(4) Uani 1 d . .
H3 H 0.35698(6) 0.22283(12) 0.26889(11) 0.037 Uiso 1 calc R .
C4 C 0.40196(7) 0.31791(13) 0.26836(13) 0.0410(5) Uani 1 d . .
C5 C 0.40998(6) 0.38820(13) 0.22215(13) 0.0366(4) Uani 1 d . .
H5 H 0.43690(6) 0.41793(13) 0.23976(13) 0.044 Uiso 1 calc R .
C6 C 0.38094(6) 0.41810(12) 0.15127(10) 0.0264(3) Uani 1 d . .
C7 C 0.39438(6) 0.49288(13) 0.10255(12) 0.0312(4) Uani 1 d . .
C8 C 0.39250(7) 0.4557(2) 0.01877(12) 0.0399(5) Uani 1 d . .
H8A H 0.4020(5) 0.5018(4) -0.0125(4) 0.060 Uiso 1 calc R .
H8B H 0.36288(12) 0.4381(11) -0.0084(4) 0.060 Uiso 1 calc R .
H8C H 0.4114(4) 0.4036(7) 0.02420(13) 0.060 Uiso 1 calc R .
C9 C 0.36540(7) 0.57529(13) 0.09648(14) 0.0383(4) Uani 1 d . .
H9A H 0.3757(3) 0.6228(4) 0.0677(8) 0.057 Uiso 1 calc R .
H9B H 0.3662(4) 0.5961(6) 0.15019(14) 0.057 Uiso 1 calc R .
H9C H 0.33577(12) 0.5596(3) 0.0677(8) 0.057 Uiso 1 calc R .
C10 C 0.44087(7) 0.5246(2) 0.13910(15) 0.0449(5) Uani 1 d . .
H10A H 0.4480(2) 0.5711(8) 0.1052(6) 0.067 Uiso 1 calc R .
H10B H 0.46062(8) 0.4741(3) 0.1429(10) 0.067 Uiso 1 calc R .
H10C H 0.4437(2) 0.5489(11) 0.1925(4) 0.067 Uiso 1 calc R .
C11 C 0.4410(2) 0.2900(3) 0.3363(3) 0.0324(10) Uani 0.50 d P 1
C12 C 0.4451(3) 0.3673(5) 0.3973(5) 0.067(3) Uani 0.50 d P 1
H12A H 0.4173(3) 0.3766(5) 0.4086(5) 0.100 Uiso 0.50 calc PR 1
H12B H 0.4536(3) 0.4222(5) 0.3749(5) 0.100 Uiso 0.50 calc PR 1
H12C H 0.4669(3) 0.3520(5) 0.4468(5) 0.100 Uiso 0.50 calc PR 1
C13 C 0.48328(13) 0.2734(3) 0.3171(3) 0.0485(12) Uani 0.50 d P 1
H13A H 0.50520(13) 0.2562(3) 0.3659(3) 0.073 Uiso 0.50 calc PR 1
H13B H 0.49239(13) 0.3280(3) 0.2954(3) 0.073 Uiso 0.50 calc PR 1
H13C H 0.47965(13) 0.2253(3) 0.2777(3) 0.073 Uiso 0.50 calc PR 1
C14 C 0.4283(2) 0.2054(4) 0.3754(3) 0.0408(11) Uani 0.50 d P 1
H14A H 0.4010(2) 0.2157(4) 0.3880(3) 0.061 Uiso 0.50 calc PR 1
H14B H 0.4508(2) 0.1919(4) 0.4246(3) 0.061 Uiso 0.50 calc PR 1
H14C H 0.4253(2) 0.1549(4) 0.3385(3) 0.061 Uiso 0.50 calc PR 1
C11X C 0.4282(2) 0.2926(3) 0.3570(3) 0.0290(9) Uani 0.50 d P 2
C12X C 0.4648(2) 0.3565(6) 0.3865(5) 0.064(3) Uani 0.50 d P 2
H12D H 0.4535(2) 0.4171(6) 0.3874(5) 0.097 Uiso 0.50 calc PR 2
H12E H 0.4836(2) 0.3548(6) 0.3509(5) 0.097 Uiso 0.50 calc PR 2
H12F H 0.4813(2) 0.3394(6) 0.4405(5) 0.097 Uiso 0.50 calc PR 2
C13X C 0.40193(15) 0.2961(4) 0.4192(2) 0.0446(10) Uani 0.50 d P 2
H13D H 0.37735(15) 0.2553(4) 0.4030(2) 0.067 Uiso 0.50 calc PR 2
H13E H 0.39151(15) 0.3570(4) 0.4224(2) 0.067 Uiso 0.50 calc PR 2
H13F H 0.42033(15) 0.2781(4) 0.4715(2) 0.067 Uiso 0.50 calc PR 2
C14X C 0.4433(2) 0.1974(4) 0.3539(3) 0.0491(14) Uani 0.50 d P 2
H14D H 0.4183(2) 0.1582(4) 0.3344(3) 0.074 Uiso 0.50 calc PR 2
H14E H 0.4596(2) 0.1785(4) 0.4075(3) 0.074 Uiso 0.50 calc PR 2
H14F H 0.4618(2) 0.1938(4) 0.3179(3) 0.074 Uiso 0.50 calc PR 2
C21 C 0.14355(5) 0.35024(11) 0.02182(9) 0.0213(3) Uani 1 d . .
C22 C 0.15378(5) 0.27991(11) 0.07645(9) 0.0210(3) Uani 1 d . .
C23 C 0.12458(5) 0.24484(12) 0.11353(10) 0.0244(3) Uani 1 d . .
H23 H 0.13319(5) 0.19810(12) 0.15141(10) 0.029 Uiso 1 calc R .
C24 C 0.08273(6) 0.27756(13) 0.09573(10) 0.0269(3) Uani 1 d . .
C25 C 0.07166(6) 0.34414(13) 0.03722(11) 0.0288(4) Uani 1 d . .
H25 H 0.04287(6) 0.36550(13) 0.02283(11) 0.035 Uiso 1 calc R .
C26 C 0.10041(5) 0.38128(12) -0.00148(10) 0.0244(3) Uani 1 d . .
C27 C 0.08445(6) 0.45308(13) -0.06647(11) 0.0305(4) Uani 1 d . .
C28 C 0.09231(7) 0.4204(2) -0.14487(11) 0.0374(4) Uani 1 d . .
H28A H 0.0819(5) 0.4653(5) -0.1866(3) 0.056 Uiso 1 calc R .
H28B H 0.0769(4) 0.3641(6) -0.1610(5) 0.056 Uiso 1 calc R .
H28C H 0.12321(8) 0.4108(10) -0.1371(3) 0.056 Uiso 1 calc R .
C29 C 0.10657(7) 0.54295(14) -0.0407(2) 0.0442(5) Uani 1 d . .
H29A H 0.0994(4) 0.5640(6) 0.0074(6) 0.066 Uiso 1 calc R .
H29B H 0.0966(4) 0.5866(3) -0.0837(4) 0.066 Uiso 1 calc R .
H29C H 0.13782(8) 0.5357(3) -0.0294(10) 0.066 Uiso 1 calc R .
C30 C 0.03550(7) 0.4692(2) -0.08471(14) 0.0437(5) Uani 1 d . .
H30A H 0.02882(9) 0.4930(11) -0.0371(3) 0.066 Uiso 1 calc R .
H30B H 0.02016(7) 0.4128(3) -0.1001(10) 0.066 Uiso 1 calc R .
H30C H 0.02646(12) 0.5122(9) -0.1285(7) 0.066 Uiso 1 calc R .
C31 C 0.05229(6) 0.24170(15) 0.14228(11) 0.0350(4) Uani 1 d . .
C32 C 0.04934(7) 0.1382(2) 0.13469(15) 0.0439(5) Uani 1 d . .
H32A H 0.0379(5) 0.1217(2) 0.0784(2) 0.066 Uiso 1 calc R .
H32B H 0.0302(4) 0.1155(2) 0.1652(8) 0.066 Uiso 1 calc R .
H32C H 0.07808(11) 0.1123(2) 0.1557(9) 0.066 Uiso 1 calc R .
C33 C 0.07048(8) 0.2655(2) 0.22980(13) 0.0514(6) Uani 1 d . .
H33A H 0.0532(4) 0.2367(11) 0.2611(2) 0.077 Uiso 1 calc R .
H33B H 0.0696(6) 0.3304(2) 0.2363(2) 0.077 Uiso 1 calc R .
H33C H 0.1003(2) 0.2448(12) 0.2485(3) 0.077 Uiso 1 calc R .
C34 C 0.00657(7) 0.2773(2) 0.10964(14) 0.0443(5) Uani 1 d . .
H34A H -0.0043(2) 0.2614(10) 0.0531(3) 0.067 Uiso 1 calc R .
H34B H 0.00671(11) 0.3424(2) 0.1152(10) 0.067 Uiso 1 calc R .
H34C H -0.01205(14) 0.2511(9) 0.1396(7) 0.067 Uiso 1 calc R .
O40 O 0.27139(5) 0.15195(9) 0.26607(8) 0.0357(3) Uani 1 d . .
O41 O 0.21075(5) 0.22083(10) 0.26698(8) 0.0385(3) Uani 1 d . .
C42 C 0.24358(7) 0.17828(11) 0.30063(11) 0.0288(4) Uani 1 d . .
C43 C 0.25136(8) 0.1530(2) 0.38759(12) 0.0415(5) Uani 1 d . .
H43A H 0.2808(2) 0.1693(10) 0.4171(2) 0.062 Uiso 1 calc R .
H43B H 0.2474(5) 0.0885(2) 0.39188(14) 0.062 Uiso 1 calc R .
H43C H 0.2309(4) 0.1848(9) 0.4101(3) 0.062 Uiso 1 calc R .
N50 N 0.26868(5) -0.02095(10) 0.22875(9) 0.0290(3) Uani 1 d . .
H50 H 0.2682(7) 0.0398(16) 0.2474(13) 0.034(6) Uiso 1 d . .
C51 C 0.27153(8) -0.01309(14) 0.14412(11) 0.0390(5) Uani 1 d . .
H51A H 0.24768(8) 0.02530(14) 0.11380(11) 0.047 Uiso 1 calc R .
H51B H 0.29889(8) 0.01700(14) 0.14464(11) 0.047 Uiso 1 calc R .
C52 C 0.26947(11) -0.1008(2) 0.10131(13) 0.0577(7) Uani 1 d . .
H52A H 0.2748(7) -0.0910(3) 0.0492(5) 0.087 Uiso 1 calc R .
H52B H 0.2409(2) -0.1273(7) 0.0937(11) 0.087 Uiso 1 calc R .
H52C H 0.2914(5) -0.1413(5) 0.1331(6) 0.087 Uiso 1 calc R .
C53 C 0.22797(7) -0.06276(13) 0.23619(11) 0.0346(4) Uani 1 d . .
H53A H 0.22821(7) -0.06299(13) 0.29312(11) 0.042 Uiso 1 calc R .
H53B H 0.22703(7) -0.12563(13) 0.21827(11) 0.042 Uiso 1 calc R .
C54 C 0.18749(8) -0.0153(2) 0.18814(15) 0.0485(6) Uani 1 d . .
H54A H 0.16226(9) -0.0415(8) 0.2005(8) 0.073 Uiso 1 calc R .
H54B H 0.1848(3) -0.0222(11) 0.13106(15) 0.073 Uiso 1 calc R .
H54C H 0.1893(3) 0.0482(3) 0.2019(8) 0.073 Uiso 1 calc R .
C55 C 0.30687(6) -0.06670(12) 0.28371(11) 0.0311(4) Uani 1 d . .
H55A H 0.30241(6) -0.07051(12) 0.33760(11) 0.037 Uiso 1 calc R .
H55B H 0.30864(6) -0.12840(12) 0.26449(11) 0.037 Uiso 1 calc R .
C56 C 0.34880(8) -0.0201(2) 0.2898(2) 0.0519(6) Uani 1 d . .
H56A H 0.37165(14) -0.0481(8) 0.3317(8) 0.078 Uiso 1 calc R .
H56B H 0.3463(2) 0.0430(3) 0.3028(11) 0.078 Uiso 1 calc R .
H56C H 0.3558(3) -0.0246(11) 0.2387(4) 0.078 Uiso 1 calc R .

loop_
_atom_type_symbol
_atom_type_description
_atom_type_scat_dispersion_real
_atom_type_scat_dispersion_imag
_atom_type_scat_source
C C 0.0033 0.0016 'International Tables Vol C Tables 4.2.6.8 and 6.1.1.4'
H H 0.0000 0.0000 'International Tables Vol C Tables 4.2.6.8 and 6.1.1.4'
N N 0.0061 0.0033 'International Tables Vol C Tables 4.2.6.8 and 6.1.1.4'
S S 0.1246 0.1234 'International Tables Vol C Tables 4.2.6.8 and 6.1.1.4'
Pd Pd -0.9988 1.0072 'International Tables Vol C Tables 4.2.6.8 and 6.1.1.4'
O O 0.0106 0.0060 'International Tables Vol C Tables 4.2.6.8 and 6.1.1.4'

loop_
_geom_angle_atom_site_label_1
_geom_angle_atom_site_label_2
_geom_angle_atom_site_label_3
_geom_angle
N2 Pd1 N1 94.14(5)
N2 Pd1 S2 85.18(4)
N1 Pd1 S2 179.31(4)
N2 Pd1 S1 177.64(4)
N1 Pd1 S1 84.60(4)
S2 Pd1 S1 96.08(2)
C1 S1 Pd1 99.23(5)
C21 S2 Pd1 100.23(6)
C2 N1 Pd1 114.63(10)
C22 N2 Pd1 115.62(10)
C2 C1 C6 118.16(15)
C2 C1 S1 116.92(12)
C6 C1 S1 124.85(13)
C3 C2 C1 122.8(2)
C3 C2 N1 118.6(2)
C1 C2 N1 118.58(14)
C2 C3 C4 120.1(2)
C3 C4 C5 117.2(2)
C3 C4 C11 127.6(3)
C5 C4 C11 114.2(3)
C3 C4 C11X 114.5(2)
C5 C4 C11X 127.4(2)
C4 C5 C6 124.4(2)
C5 C6 C1 117.1(2)
C5 C6 C7 119.8(2)
C1 C6 C7 123.1(2)
C9 C7 C10 106.7(2)
C9 C7 C6 111.4(2)
C10 C7 C6 112.8(2)
C9 C7 C8 111.0(2)
C10 C7 C8 106.5(2)
C6 C7 C8 108.3(2)
C13 C11 C4 118.4(4)
C13 C11 C14 109.0(4)
C4 C11 C14 107.7(4)
C13 C11 C12 111.2(5)
C4 C11 C12 102.9(4)
C14 C11 C12 107.0(5)
C12X C11X C14X 112.4(5)
C12X C11X C13X 105.7(5)
C14X C11X C13X 107.5(4)
C12X C11X C4 110.0(4)
C14X C11X C4 106.4(4)
C13X C11X C4 115.1(4)
C22 C21 C26 118.18(14)
C22 C21 S2 116.80(12)
C26 C21 S2 124.90(13)
C23 C22 C21 122.67(15)
C23 C22 N2 118.12(14)
C21 C22 N2 119.20(14)
C22 C23 C24 120.5(2)
C23 C24 C25 116.9(2)
C23 C24 C31 118.9(2)
C25 C24 C31 124.2(2)
C24 C25 C26 124.2(2)
C25 C26 C21 117.4(2)
C25 C26 C27 119.78(15)
C21 C26 C27 122.84(14)
C29 C27 C28 111.3(2)
C29 C27 C30 106.9(2)
C28 C27 C30 106.0(2)
C29 C27 C26 111.2(2)
C28 C27 C26 109.1(2)
C30 C27 C26 112.18(15)
C33 C31 C34 111.1(2)
C33 C31 C24 108.7(2)
C34 C31 C24 112.1(2)
C33 C31 C32 108.5(2)
C34 C31 C32 106.6(2)
C24 C31 C32 109.7(2)
O41 C42 O40 124.0(2)
O41 C42 C43 119.2(2)
O40 C42 C43 116.8(2)
C53 N50 C55 109.98(13)
C53 N50 C51 114.1(2)
C55 N50 C51 113.5(2)
C52 C51 N50 114.3(2)
N50 C53 C54 113.6(2)
C56 C55 N50 113.6(2)

loop_
_geom_bond_atom_site_label_1
_geom_bond_atom_site_label_2
_geom_bond_distance
Pd1 N2 2.0606(13)
Pd1 N1 2.0609(14)
Pd1 S2 2.2759(6)
Pd1 S1 2.2818(4)
S1 C1 1.789(2)
S2 C21 1.787(2)
N1 C2 1.450(2)
N2 C22 1.455(2)
C1 C2 1.397(2)
C1 C6 1.422(2)
C2 C3 1.387(2)
C3 C4 1.388(3)
C4 C5 1.392(3)
C4 C11 1.532(5)
C4 C11X 1.590(5)
C5 C6 1.404(3)
C6 C7 1.538(3)
C7 C9 1.535(3)
C7 C10 1.537(3)
C7 C8 1.548(3)
C11 C13 1.514(7)
C11 C14 1.546(8)
C11 C12 1.553(9)
C11X C12X 1.500(9)
C11X C14X 1.513(8)
C11X C13X 1.550(6)
C21 C22 1.398(2)
C21 C26 1.419(2)
C22 C23 1.385(2)
C23 C24 1.391(2)
C24 C25 1.401(3)
C24 C31 1.533(2)
C25 C26 1.404(2)
C26 C27 1.544(2)
C27 C29 1.532(3)
C27 C28 1.537(3)
C27 C30 1.544(3)
C31 C33 1.519(3)
C31 C34 1.526(3)
C31 C32 1.556(3)
O40 C42 1.274(2)
O41 C42 1.238(2)
C42 C43 1.515(3)
N50 C53 1.494(3)
N50 C55 1.504(3)
N50 C51 1.507(2)
C51 C52 1.503(3)
C53 C54 1.522(3)
C55 C56 1.502(3)
